data_1570295
loop_
_publ_author_name
'Kalita, Kalyan Jyoti'
'Mondal, Saikat'
'Reddy, C. Malla'
'Vijayaraghavan, Ratheesh K.'

_publ_section_title
;
 Thermally activated delayed fluorescence in a mechanically soft
 charge-transfer complex: role of the locally excited state.
;
_journal_issue 47
_journal_name_full 'Chemical science'
_journal_page_first 13870
_journal_page_last 13878
_journal_paper_doi 10.1039/d3sc03267a
_journal_volume 14
_journal_year 2023
_chemical_formula_moiety '2(C5 H N2), C14 H13 N'
_chemical_formula_sum 'C24 H15 N5'
_chemical_formula_weight 373.41
_space_group_crystal_system monoclinic
_space_group_IT_number 15
_space_group_name_Hall '-C 2yc'
_space_group_name_H-M_alt 'C 1 2/c 1'
_atom_sites_solution_hydrogens mixed
_atom_sites_solution_primary dual
_audit_creation_date 2023-04-10
_audit_creation_method
;
Olex2 1.3
(compiled 2020.11.12 svn.r5f609507 for OlexSys, GUI svn.r6408)
;
_audit_update_record
;
2023-05-04 deposited with the CCDC.	2023-11-06 downloaded from the CCDC.
;
_cell_angle_alpha 90
_cell_angle_beta 93.6360(10)
_cell_angle_gamma 90
_cell_formula_units_Z 8
_cell_length_a 14.2576(2)
_cell_length_b 29.1258(4)
_cell_length_c 9.46920(10)
_cell_measurement_reflns_used 5505
_cell_measurement_temperature 293(2)
_cell_measurement_theta_max 67.9460
_cell_measurement_theta_min 3.4440
_cell_volume 3924.30(9)
_computing_cell_refinement 'CrysAlisPro 1.171.40.53 (Rigaku OD, 2019)'
_computing_data_collection 'CrysAlisPro 1.171.40.53 (Rigaku OD, 2019)'
_computing_data_reduction 'CrysAlisPro 1.171.40.53 (Rigaku OD, 2019)'
_computing_molecular_graphics 'Olex2 1.3 (Dolomanov et al., 2009)'
_computing_publication_material 'Olex2 1.3 (Dolomanov et al., 2009)'
_computing_structure_refinement 'SHELXL 2018/3 (Sheldrick, 2015)'
_computing_structure_solution 'SHELXT 2014/4 (Sheldrick, 2014)'
_diffrn_ambient_temperature 293(2)
_diffrn_detector 'CCD plate'
_diffrn_detector_area_resol_mean 10.0000
_diffrn_detector_type HyPix3000
_diffrn_measured_fraction_theta_full 0.988
_diffrn_measured_fraction_theta_max 0.984
_diffrn_measurement_details
;
List of Runs (angles in degrees, time in seconds):

  # Type    Start    End  Width  t~exp~   \w     \q     \k     \f   Frames
#--------------------------------------------------------------------------
  1  \w    -37.00  25.00   0.50    3.00    --  -41.33  32.00   0.00  124
  2  \w    -27.00  67.00   0.50    3.00    --   41.33 -72.00  42.00  188
  3  \w     26.00  80.00   0.50    3.00    --   41.33-104.00 -30.00  108
  4  \w     75.00 100.00   0.50    3.00    --   41.33-138.00   0.00   50
  5  \w     44.00 127.00   0.50   18.00    --   96.67-145.00 -90.00  166
  6  \w     36.00  83.00   0.50   18.00    --   96.67 -68.00 -30.00   94
  7  \w     30.00  57.00   0.50   18.00    --   96.67 -50.00   0.00   54
  8  \w     31.00  56.00   0.50   18.00    --   96.67 -50.00 -30.00   50
  9  \w     29.00  54.00   0.50   18.00    --   96.67 -59.00 -60.00   50
 10  \w     28.00  96.00   0.50   18.00    --   96.67 -77.00 -90.00  136
 11  \w     30.00 107.00   0.50   18.00    --   96.67-117.00 -90.00  154
 12  \w     28.00  91.00   0.50   18.00    --   96.67 -72.00  42.00  126
 13  \w     31.00  56.00   0.50   18.00    --   96.67 -50.00 120.00   50
 14  \w     32.00  83.00   0.50   18.00    --   96.67 -68.00  90.00  102
 15  \w     30.00  55.00   0.50   18.00    --   96.67 -50.00 150.00   50
 16  \w     32.00  58.00   0.50   18.00    --   96.67 -59.00 120.00   52
 17  \w     31.00  56.00   0.50   18.00    --   96.67 -50.00  90.00   50
 18  \w     34.00  60.00   0.50   18.00    --   96.67 -59.00  60.00   52
 19  \w     83.00 159.00   0.50   18.00    --   96.67  50.00  90.00  152
 20  \w    106.00 132.00   0.50   18.00    --   96.67  96.00   0.00   52
 21  \w     99.00 164.00   0.50   18.00    --   96.67 117.00  30.00  130
 22  \w    122.00 148.00   0.50   18.00    --   96.67 117.00-120.00   52
 23  \w     16.00 111.00   0.50    3.00    --   41.33  72.00 172.00  190
 24  \w     71.00 163.00   0.50   18.00    --   96.67  72.00 172.00  184
 25  \w     -4.00  22.00   0.50    3.00    --  -41.33  72.00 172.00   52
;
_diffrn_measurement_device 'four-circle diffractometer'
_diffrn_measurement_device_type 'XtaLAB Synergy, Dualflex, HyPix3000'
_diffrn_measurement_method '\w scans'
_diffrn_orient_matrix_type 'CrysAlisPro convention (1999,Acta A55,543-557)'
_diffrn_orient_matrix_UB_11 -0.0324780000
_diffrn_orient_matrix_UB_12 -0.0137117000
_diffrn_orient_matrix_UB_13 -0.1524631000
_diffrn_orient_matrix_UB_21 0.0566203000
_diffrn_orient_matrix_UB_22 0.0402038000
_diffrn_orient_matrix_UB_23 -0.0573509000
_diffrn_orient_matrix_UB_31 0.0863639000
_diffrn_orient_matrix_UB_32 -0.0315209000
_diffrn_orient_matrix_UB_33 -0.0067817000
_diffrn_radiation_monochromator mirror
_diffrn_radiation_probe x-ray
_diffrn_radiation_type 'Cu K\a'
_diffrn_radiation_wavelength 1.54184
_diffrn_reflns_av_R_equivalents 0.0162
_diffrn_reflns_av_unetI/netI 0.0190
_diffrn_reflns_Laue_measured_fraction_full 0.988
_diffrn_reflns_Laue_measured_fraction_max 0.984
_diffrn_reflns_limit_h_max 17
_diffrn_reflns_limit_h_min -14
_diffrn_reflns_limit_k_max 21
_diffrn_reflns_limit_k_min -34
_diffrn_reflns_limit_l_max 11
_diffrn_reflns_limit_l_min -11
_diffrn_reflns_number 9209
_diffrn_reflns_point_group_measured_fraction_full 0.988
_diffrn_reflns_point_group_measured_fraction_max 0.984
_diffrn_reflns_theta_full 67.684
_diffrn_reflns_theta_max 68.194
_diffrn_reflns_theta_min 3.035
_diffrn_source 'micro-focus sealed X-ray tube'
_diffrn_source_type 'PhotonJet (Cu) X-ray Source'
_exptl_absorpt_coefficient_mu 0.618
_exptl_absorpt_correction_T_max 1.00000
_exptl_absorpt_correction_T_min 0.70468
_exptl_absorpt_correction_type multi-scan
_exptl_absorpt_process_details
;
CrysAlisPro 1.171.40.53 (Rigaku Oxford Diffraction, 2019)
Empirical absorption correction using spherical harmonics,
 implemented in SCALE3 ABSPACK scaling algorithm.
;
_exptl_crystal_colour 'clear orangish orange'
_exptl_crystal_colour_lustre clear
_exptl_crystal_colour_modifier orangish
_exptl_crystal_colour_primary orange
_exptl_crystal_density_diffrn 1.264
_exptl_crystal_description block
_exptl_crystal_F_000 1552
_exptl_crystal_size_max 0.2
_exptl_crystal_size_mid 0.1
_exptl_crystal_size_min 0.05
_refine_diff_density_max 0.216
_refine_diff_density_min -0.336
_refine_diff_density_rms 0.087
_refine_ls_extinction_method none
_refine_ls_goodness_of_fit_ref 1.043
_refine_ls_hydrogen_treatment mixed
_refine_ls_matrix_type full
_refine_ls_number_parameters 286
_refine_ls_number_reflns 3541
_refine_ls_number_restraints 0
_refine_ls_restrained_S_all 1.043
_refine_ls_R_factor_all 0.0557
_refine_ls_R_factor_gt 0.0489
_refine_ls_shift/su_max 0.000
_refine_ls_shift/su_mean 0.000
_refine_ls_structure_factor_coef Fsqd
_refine_ls_weighting_details 'w=1/[\s^2^(Fo^2^)+(0.0963P)^2^+0.5007P] where P=(Fo^2^+2Fc^2^)/3'
_refine_ls_weighting_scheme calc
_refine_ls_wR_factor_gt 0.1420
_refine_ls_wR_factor_ref 0.1497
_reflns_Friedel_coverage 0.000
_reflns_number_gt 2953
_reflns_number_total 3541
_reflns_threshold_expression 'I > 2\s(I)'
_cod_data_source_file d3sc03267a4.cif
_cod_data_source_block kjk-tcnb_1
_cod_depositor_comments 'Adding full bibliography for 1570291--1570296.cif.'
_cod_database_code 1570295
_shelx_shelxl_version_number 2018/3
_chemical_oxdiff_formula 'C H N'
_chemical_oxdiff_usercomment @RT
_shelx_space_group_comment
;
The symmetry employed for this shelxl refinement is uniquely defined
by the following loop, which should always be used as a source of
symmetry information in preference to the above space-group names.
They are only intended as comments.
;
_shelx_estimated_absorpt_t_max 0.970
_shelx_estimated_absorpt_t_min 0.886
_reflns_odcompleteness_completeness 99.02
_reflns_odcompleteness_iscentric 1
_reflns_odcompleteness_theta 66.97
_olex2_refinement_description
;
1. Fixed Uiso
 At 1.2 times of:
  All C(H) groups, All C(H,H) groups
 At 1.5 times of:
  All C(H,H,H) groups
2. Others
 Fixed Sof: C1(0.5) C3(0.5)
3.a Secondary CH2 refined with riding coordinates:
 C00U(H00A,H00B)
3.b Aromatic/amide H refined with riding coordinates:
 C003(H003), C005(H005), C00C(H00F), C00E(H00G), C00M(H00M), C00N(H00N),
 C00O(H00O), C00Q(H00Q), C2(H2)
3.c Idealised Me refined as rotating group:
 C00V(H00C,H00D,H00E)
;
_olex2_submission_special_instructions 'No special instructions were received'
_oxdiff_exptl_absorpt_empirical_details
;
Empirical correction (ABSPACK) includes:
- Absorption correction using spherical harmonics
- Frame scaling
;
_oxdiff_exptl_absorpt_empirical_full_max 1.431
_oxdiff_exptl_absorpt_empirical_full_min 0.789

loop_
_space_group_symop_operation_xyz
'x, y, z'
'-x, y, -z+1/2'
'x+1/2, y+1/2, z'
'-x+1/2, y+1/2, -z+1/2'
'-x, -y, -z'
'x, -y, z-1/2'
'-x+1/2, -y+1/2, -z'
'x+1/2, -y+1/2, z-1/2'

loop_
_atom_site_label
_atom_site_type_symbol
_atom_site_fract_x
_atom_site_fract_y
_atom_site_fract_z
_atom_site_U_iso_or_equiv
_atom_site_adp_type
_atom_site_occupancy
_atom_site_site_symmetry_order
_atom_site_calc_flag
_atom_site_refinement_flags_posn
_atom_site_refinement_flags_adp
_atom_site_refinement_flags_occupancy
_atom_site_disorder_assembly
_atom_site_disorder_group
C001 C 0.97246(7) 0.36173(4) 0.62710(11) 0.0480(3) Uani 1 1 d . . . . .
N002 N 0.92373(9) 0.31558(5) 0.40240(13) 0.0740(4) Uani 1 1 d . . . . .
C003 C 1.000000 0.33806(6) 0.750000 0.0500(4) Uani 1 2 d S T P . .
H003 H 0.999999 0.306133 0.750002 0.060 Uiso 1 2 calc R U P . .
C004 C 0.97262(7) 0.41008(4) 0.62727(11) 0.0498(3) Uani 1 1 d . . . . .
C005 C 1.000000 0.43380(6) 0.750000 0.0542(4) Uani 1 2 d S T P . .
H005 H 0.999998 0.465733 0.750001 0.065 Uiso 1 2 calc R U P . .
C006 C 0.94474(9) 0.33660(4) 0.50065(13) 0.0551(3) Uani 1 1 d . . . . .
C007 C 0.52616(8) 0.30773(4) 0.87295(13) 0.0548(3) Uani 1 1 d . . . . .
N008 N 0.92214(11) 0.45682(5) 0.40414(14) 0.0814(4) Uani 1 1 d . . . . .
N009 N 0.74933(8) 0.42112(4) 0.70378(14) 0.0693(3) Uani 1 1 d . . . . .
C00A C 0.94462(10) 0.43534(5) 0.50119(13) 0.0602(3) Uani 1 1 d . . . . .
C00B C 0.52607(8) 0.35588(5) 0.87317(14) 0.0570(3) Uani 1 1 d . . . . .
C00C C 0.500000 0.28410(6) 0.750000 0.0588(4) Uani 1 2 d S T P . .
H00F H 0.500001 0.252173 0.749998 0.071 Uiso 1 2 calc R U P . .
N00D N 0.57531(11) 0.26510(5) 1.10419(15) 0.0876(4) Uani 1 1 d . . . . .
C00E C 0.500000 0.37933(6) 0.750000 0.0617(5) Uani 1 2 d S T P . .
H00G H 0.500000 0.411262 0.750001 0.074 Uiso 1 2 calc R U P . .
C00F C 0.55343(10) 0.28369(5) 1.00182(15) 0.0653(4) Uani 1 1 d . . . . .
C00G C 0.73295(8) 0.34417(5) 0.68371(14) 0.0551(3) Uani 1 1 d . . . . .
C00H C 0.76455(8) 0.35468(5) 0.82739(13) 0.0570(3) Uani 1 1 d . . . . .
C00I C 0.55266(11) 0.38116(5) 0.99912(18) 0.0695(4) Uani 1 1 d . . . . .
N00J N 0.57363(12) 0.40272(6) 1.09709(19) 0.0981(5) Uani 1 1 d . . . . .
C00K C 0.72351(9) 0.38588(5) 0.61202(15) 0.0597(3) Uani 1 1 d . . . . .
C00L C 0.77350(9) 0.40252(5) 0.83611(16) 0.0634(4) Uani 1 1 d . . . . .
C00M C 0.71054(10) 0.30348(6) 0.61198(19) 0.0746(4) Uani 1 1 d . . . . .
H00M H 0.716418 0.275435 0.658649 0.090 Uiso 1 1 calc R U . . .
C00N C 0.69205(12) 0.38736(7) 0.46897(18) 0.0836(5) Uani 1 1 d . . . . .
H00N H 0.685605 0.415093 0.420651 0.100 Uiso 1 1 calc R U . . .
C00O C 0.67983(11) 0.30515(8) 0.4723(2) 0.0924(6) Uani 1 1 d . . . . .
H00O H 0.664768 0.278050 0.424133 0.111 Uiso 1 1 calc R U . . .
C00Q C 0.67100(12) 0.34627(9) 0.40248(19) 0.0967(7) Uani 1 1 d . . . . .
H00Q H 0.650169 0.346425 0.307398 0.116 Uiso 1 1 calc R U . . .
C00U C 0.74008(14) 0.46986(6) 0.6738(3) 0.1013(7) Uani 1 1 d . . . . .
H00A H 0.749296 0.475107 0.574475 0.122 Uiso 1 1 calc R U . . .
H00B H 0.788804 0.486404 0.728874 0.122 Uiso 1 1 calc R U . . .
C00V C 0.64565(18) 0.48843(7) 0.7075(4) 0.1368(11) Uani 1 1 d . . . . .
H00C H 0.598298 0.476750 0.640356 0.205 Uiso 1 1 calc R U . . .
H00D H 0.646603 0.521344 0.702642 0.205 Uiso 1 1 calc R U . . .
H00E H 0.631775 0.479038 0.801123 0.205 Uiso 1 1 calc R U . . .
C2 C 0.78615(10) 0.32816(8) 0.94730(17) 0.0841(5) Uani 1 1 d . . . . .
H2 H 0.780527 0.296369 0.943592 0.101 Uiso 1 1 calc R U . . .
C1 C 0.8053(10) 0.4173(4) 0.9762(14) 0.073(2) Uani 0.5 1 d . . P . .
C4 C 0.81577(14) 0.34960(15) 1.0707(2) 0.1133(9) Uani 1 1 d . . . . .
C5 C 0.82486(15) 0.39687(17) 1.0773(3) 0.1230(12) Uani 1 1 d . . . . .
C3 C 0.8027(10) 0.4305(4) 0.9482(15) 0.073(2) Uani 0.5 1 d . . P . .
H4 H 0.8297(18) 0.3301(9) 1.152(3) 0.137(9) Uiso 1 1 d . . . . .
H1 H 0.806(2) 0.4595(11) 0.956(3) 0.145(12) Uiso 1 1 d . . . . .
H5 H 0.8451(19) 0.4097(10) 1.161(3) 0.142(9) Uiso 1 1 d . . . . .

loop_
_atom_site_aniso_label
_atom_site_aniso_U_11
_atom_site_aniso_U_22
_atom_site_aniso_U_33
_atom_site_aniso_U_23
_atom_site_aniso_U_13
_atom_site_aniso_U_12
C001 0.0475(6) 0.0534(7) 0.0431(6) -0.0021(5) 0.0029(5) 0.0009(4)
N002 0.0868(8) 0.0781(8) 0.0552(7) -0.0153(6) -0.0087(6) 0.0048(6)
C003 0.0550(8) 0.0477(9) 0.0471(9) 0.000 0.0019(7) 0.000
C004 0.0512(6) 0.0534(7) 0.0446(6) 0.0031(5) 0.0020(5) 0.0018(5)
C005 0.0617(9) 0.0487(9) 0.0519(9) 0.000 0.0020(7) 0.000
C006 0.0601(7) 0.0577(7) 0.0469(7) -0.0017(5) -0.0018(5) 0.0041(5)
C007 0.0557(6) 0.0543(7) 0.0553(7) 0.0014(5) 0.0104(5) -0.0007(5)
N008 0.1070(10) 0.0746(8) 0.0607(7) 0.0153(7) -0.0099(7) 0.0084(7)
N009 0.0711(7) 0.0576(7) 0.0795(8) 0.0065(6) 0.0077(6) 0.0015(5)
C00A 0.0705(8) 0.0575(7) 0.0517(7) 0.0035(6) -0.0017(6) 0.0018(6)
C00B 0.0529(6) 0.0539(7) 0.0649(8) -0.0034(6) 0.0101(6) -0.0032(5)
C00C 0.0680(10) 0.0492(9) 0.0604(10) 0.000 0.0124(8) 0.000
N00D 0.1144(11) 0.0793(9) 0.0683(8) 0.0107(7) -0.0009(7) 0.0053(8)
C00E 0.0632(10) 0.0472(9) 0.0756(13) 0.000 0.0100(9) 0.000
C00F 0.0763(8) 0.0601(8) 0.0598(8) 0.0014(6) 0.0062(6) -0.0013(6)
C00G 0.0469(6) 0.0628(7) 0.0564(7) -0.0004(6) 0.0082(5) 0.0034(5)
C00H 0.0459(6) 0.0730(8) 0.0523(7) 0.0053(6) 0.0061(5) 0.0081(5)
C00I 0.0712(8) 0.0630(8) 0.0745(10) -0.0084(7) 0.0063(7) -0.0079(6)
N00J 0.1097(11) 0.0910(10) 0.0930(11) -0.0300(9) 0.0029(9) -0.0219(9)
C00K 0.0523(6) 0.0722(8) 0.0547(7) 0.0066(6) 0.0047(5) 0.0021(5)
C00L 0.0515(6) 0.0769(9) 0.0621(8) -0.0108(7) 0.0064(6) -0.0002(6)
C00M 0.0613(7) 0.0733(9) 0.0909(11) -0.0168(8) 0.0182(7) -0.0007(7)
C00N 0.0705(9) 0.1204(15) 0.0603(9) 0.0240(9) 0.0056(7) 0.0112(9)
C00O 0.0679(9) 0.1239(16) 0.0861(12) -0.0454(12) 0.0110(8) -0.0067(10)
C00Q 0.0676(9) 0.164(2) 0.0582(9) -0.0253(12) 0.0007(7) 0.0012(11)
C00U 0.0972(12) 0.0597(9) 0.1485(19) 0.0186(11) 0.0202(12) -0.0055(8)
C00V 0.1294(18) 0.0617(11) 0.222(3) 0.0212(15) 0.0310(19) 0.0239(11)
C2 0.0628(8) 0.1194(14) 0.0712(10) 0.0312(9) 0.0118(7) 0.0224(8)
C1 0.066(2) 0.086(6) 0.068(6) -0.015(4) 0.001(3) -0.004(4)
C4 0.0706(10) 0.214(3) 0.0547(10) 0.0254(16) 0.0009(8) 0.0223(15)
C5 0.0666(11) 0.241(4) 0.0617(14) -0.042(2) 0.0028(9) -0.0032(17)
C3 0.069(3) 0.081(6) 0.069(5) -0.013(4) 0.016(3) -0.003(4)

loop_
_atom_type_symbol
_atom_type_description
_atom_type_scat_dispersion_real
_atom_type_scat_dispersion_imag
_atom_type_scat_source
C C 0.0181 0.0091 'International Tables Vol C Tables 4.2.6.8 and 6.1.1.4'
H H 0.0000 0.0000 'International Tables Vol C Tables 4.2.6.8 and 6.1.1.4'
N N 0.0311 0.0180 'International Tables Vol C Tables 4.2.6.8 and 6.1.1.4'

loop_
_geom_angle_atom_site_label_1
_geom_angle_atom_site_label_2
_geom_angle_atom_site_label_3
_geom_angle
_geom_angle_site_symmetry_1
_geom_angle_site_symmetry_3
_geom_angle_publ_flag
C003 C001 C004 119.70(11) . . ?
C003 C001 C006 119.60(12) . . ?
C004 C001 C006 120.70(10) . . ?
C001 C003 C001 120.43(15) . 2_756 ?
C001 C003 H003 119.8 2_756 . ?
C001 C003 H003 119.8 . . ?
C001 C004 C00A 120.71(10) . . ?
C005 C004 C001 119.97(11) . . ?
C005 C004 C00A 119.32(12) . . ?
C004 C005 C004 120.22(16) 2_756 . ?
C004 C005 H005 119.9 2_756 . ?
C004 C005 H005 119.9 . . ?
N002 C006 C001 178.02(14) . . ?
C00B C007 C00F 119.05(12) . . ?
C00C C007 C00B 119.90(12) . . ?
C00C C007 C00F 121.05(12) . . ?
C00K N009 C00L 108.61(12) . . ?
C00K N009 C00U 125.94(16) . . ?
C00L N009 C00U 124.91(16) . . ?
N008 C00A C004 177.45(15) . . ?
C007 C00B C00I 121.01(13) . . ?
C00E C00B C007 119.55(12) . . ?
C00E C00B C00I 119.44(13) . . ?
C007 C00C C007 120.33(17) . 2_656 ?
C007 C00C H00F 119.8 2_656 . ?
C007 C00C H00F 119.8 . . ?
C00B C00E C00B 120.76(17) 2_656 . ?
C00B C00E H00G 119.6 . . ?
C00B C00E H00G 119.6 2_656 . ?
N00D C00F C007 179.32(17) . . ?
C00K C00G C00H 106.85(12) . . ?
C00M C00G C00H 133.67(14) . . ?
C00M C00G C00K 119.46(14) . . ?
C00L C00H C00G 106.80(11) . . ?
C2 C00H C00G 133.90(16) . . ?
C2 C00H C00L 119.29(15) . . ?
N00J C00I C00B 177.65(18) . . ?
N009 C00K C00G 109.15(12) . . ?
N009 C00K C00N 129.98(15) . . ?
C00G C00K C00N 120.87(15) . . ?
N009 C00L C00H 108.57(12) . . ?
N009 C00L C1 139.5(4) . . ?
C00H C00L C1 111.9(4) . . ?
C3 C00L N009 120.6(4) . . ?
C3 C00L C00H 130.8(4) . . ?
C3 C00L C1 19.0(6) . . ?
C00G C00M H00M 120.3 . . ?
C00O C00M C00G 119.39(17) . . ?
C00O C00M H00M 120.3 . . ?
C00K C00N H00N 121.2 . . ?
C00Q C00N C00K 117.57(17) . . ?
C00Q C00N H00N 121.2 . . ?
C00M C00O H00O 119.6 . . ?
C00M C00O C00Q 120.80(18) . . ?
C00Q C00O H00O 119.6 . . ?
C00N C00Q H00Q 119.0 . . ?
C00O C00Q C00N 121.91(17) . . ?
C00O C00Q H00Q 119.0 . . ?
N009 C00U H00A 109.1 . . ?
N009 C00U H00B 109.1 . . ?
N009 C00U C00V 112.43(15) . . ?
H00A C00U H00B 107.9 . . ?
C00V C00U H00A 109.1 . . ?
C00V C00U H00B 109.1 . . ?
C00U C00V H00C 109.5 . . ?
C00U C00V H00D 109.5 . . ?
C00U C00V H00E 109.5 . . ?
H00C C00V H00D 109.5 . . ?
H00C C00V H00E 109.5 . . ?
H00D C00V H00E 109.5 . . ?
C00H C2 H2 120.5 . . ?
C4 C2 C00H 119.0(2) . . ?
C4 C2 H2 120.5 . . ?
C00L C1 H1 99.3(16) . . ?
C5 C1 C00L 131.4(11) . . ?
C5 C1 H1 129.3(18) . . ?
C2 C4 C5 121.0(2) . . ?
C2 C4 H4 116.7(17) . . ?
C5 C4 H4 122.3(17) . . ?
C1 C5 C4 117.5(8) . . ?
C1 C5 C3 7.2(13) . . ?
C1 C5 H5 124(2) . . ?
C4 C5 C3 124.6(6) . . ?
C4 C5 H5 118.1(19) . . ?
C3 C5 H5 117(2) . . ?
C00L C3 C5 105.3(7) . . ?
C00L C3 H1 132(2) . . ?
C5 C3 H1 123(3) . . ?

loop_
_geom_bond_atom_site_label_1
_geom_bond_atom_site_label_2
_geom_bond_distance
_geom_bond_site_symmetry_2
_geom_bond_publ_flag
C001 C003 1.3877(14) . ?
C001 C004 1.4081(18) . ?
C001 C006 1.4372(16) . ?
N002 C006 1.1380(17) . ?
C003 H003 0.9300 . ?
C004 C005 1.3867(14) . ?
C004 C00A 1.4372(17) . ?
C005 H005 0.9300 . ?
C007 C00B 1.4024(19) . ?
C007 C00C 1.3831(15) . ?
C007 C00F 1.4389(19) . ?
N008 C00A 1.1408(17) . ?
N009 C00K 1.3798(19) . ?
N009 C00L 1.388(2) . ?
N009 C00U 1.452(2) . ?
C00B C00E 1.3821(16) . ?
C00B C00I 1.432(2) . ?
C00C H00F 0.9300 . ?
N00D C00F 1.1366(19) . ?
C00E H00G 0.9300 . ?
C00G C00H 1.4388(19) . ?
C00G C00K 1.3939(19) . ?
C00G C00M 1.393(2) . ?
C00H C00L 1.401(2) . ?
C00H C2 1.391(2) . ?
C00I N00J 1.144(2) . ?
C00K C00N 1.400(2) . ?
C00L C1 1.440(15) . ?
C00L C3 1.381(16) . ?
C00M H00M 0.9300 . ?
C00M C00O 1.367(3) . ?
C00N H00N 0.9300 . ?
C00N C00Q 1.377(3) . ?
C00O H00O 0.9300 . ?
C00O C00Q 1.370(3) . ?
C00Q H00Q 0.9300 . ?
C00U H00A 0.9700 . ?
C00U H00B 0.9700 . ?
C00U C00V 1.504(3) . ?
C00V H00C 0.9600 . ?
C00V H00D 0.9600 . ?
C00V H00E 0.9600 . ?
C2 H2 0.9300 . ?
C2 C4 1.368(4) . ?
C1 C5 1.146(11) . ?
C1 H1 1.25(3) . ?
C4 C5 1.384(4) . ?
C4 H4 0.97(3) . ?
C5 C3 1.582(10) . ?
C5 H5 0.91(3) . ?
C3 H1 0.85(3) . ?

loop_
_geom_torsion_atom_site_label_1
_geom_torsion_atom_site_label_2
_geom_torsion_atom_site_label_3
_geom_torsion_atom_site_label_4
_geom_torsion
_geom_torsion_site_symmetry_1
_geom_torsion_site_symmetry_2
_geom_torsion_site_symmetry_3
_geom_torsion_site_symmetry_4
_geom_torsion_publ_flag
C001 C004 C005 C004 0.08(7) . . . 2_756 ?
C003 C001 C004 C005 -0.15(14) . . . . ?
C003 C001 C004 C00A 179.84(9) . . . . ?
C004 C001 C003 C001 0.07(7) . . . 2_756 ?
C006 C001 C003 C001 179.61(11) . . . 2_756 ?
C006 C001 C004 C005 -179.69(9) . . . . ?
C006 C001 C004 C00A 0.30(16) . . . . ?
C007 C00B C00E C00B 0.09(8) . . . 2_656 ?
N009 C00K C00N C00Q 179.95(14) . . . . ?
N009 C00L C1 C5 -178.0(8) . . . . ?
N009 C00L C3 C5 -179.1(4) . . . . ?
C00A C004 C005 C004 -179.91(12) . . . 2_756 ?
C00B C007 C00C C007 0.09(8) . . . 2_656 ?
C00C C007 C00B C00E -0.18(15) . . . . ?
C00C C007 C00B C00I 179.87(10) . . . . ?
C00F C007 C00B C00E 180.00(10) . . . . ?
C00F C007 C00B C00I 0.05(18) . . . . ?
C00F C007 C00C C007 179.91(12) . . . 2_656 ?
C00G C00H C00L N009 -0.43(13) . . . . ?
C00G C00H C00L C1 -179.8(6) . . . . ?
C00G C00H C00L C3 -178.8(8) . . . . ?
C00G C00H C2 C4 179.47(14) . . . . ?
C00G C00K C00N C00Q 0.0(2) . . . . ?
C00G C00M C00O C00Q 0.1(2) . . . . ?
C00H C00G C00K N009 1.08(14) . . . . ?
C00H C00G C00K C00N -178.94(12) . . . . ?
C00H C00G C00M C00O 178.54(13) . . . . ?
C00H C00L C1 C5 1.1(17) . . . . ?
C00H C00L C3 C5 -0.9(12) . . . . ?
C00H C2 C4 C5 -0.3(3) . . . . ?
C00I C00B C00E C00B -179.96(13) . . . 2_656 ?
C00K N009 C00L C00H 1.11(14) . . . . ?
C00K N009 C00L C1 -179.8(9) . . . . ?
C00K N009 C00L C3 179.7(7) . . . . ?
C00K N009 C00U C00V 87.8(3) . . . . ?
C00K C00G C00H C00L -0.39(13) . . . . ?
C00K C00G C00H C2 179.98(13) . . . . ?
C00K C00G C00M C00O 0.1(2) . . . . ?
C00K C00N C00Q C00O 0.2(3) . . . . ?
C00L N009 C00K C00G -1.37(15) . . . . ?
C00L N009 C00K C00N 178.65(14) . . . . ?
C00L N009 C00U C00V -82.8(3) . . . . ?
C00L C00H C2 C4 -0.1(2) . . . . ?
C00L C1 C5 C4 -1.6(18) . . . . ?
C00L C1 C5 C3 172(11) . . . . ?
C00M C00G C00H C00L -178.94(14) . . . . ?
C00M C00G C00H C2 1.4(2) . . . . ?
C00M C00G C00K N009 179.88(11) . . . . ?
C00M C00G C00K C00N -0.1(2) . . . . ?
C00M C00O C00Q C00N -0.2(3) . . . . ?
C00U N009 C00K C00G -173.19(14) . . . . ?
C00U N009 C00K C00N 6.8(2) . . . . ?
C00U N009 C00L C00H 173.04(14) . . . . ?
C00U N009 C00L C1 -7.8(9) . . . . ?
C00U N009 C00L C3 -8.4(7) . . . . ?
C2 C00H C00L N009 179.26(11) . . . . ?
C2 C00H C00L C1 -0.1(7) . . . . ?
C2 C00H C00L C3 0.9(8) . . . . ?
C2 C4 C5 C1 1.2(9) . . . . ?
C2 C4 C5 C3 0.2(7) . . . . ?
C1 C00L C3 C5 2(3) . . . . ?
C1 C5 C3 C00L -6(9) . . . . ?
C4 C5 C3 C00L 0.4(12) . . . . ?
C3 C00L C1 C5 -177(5) . . . . ?
